data_2237108
loop_
_publ_author_name
'Chaur, Manuel N.'

_publ_section_title
;
 Dichlorido{(<i>E</i>)-4-dimethylamino-<i>N</i>'-[(pyridin-2-yl)methylidene-\k<i>N</i>]benzohydrazide-\k<i>O</i>}zinc
;
_journal_issue 1
_journal_name_full 'Acta Crystallographica Section E'
_journal_page_first m27
_journal_paper_doi 10.1107/S1600536812049355
_journal_volume 69
_journal_year 2013
_chemical_formula_iupac '[Zn Cl2 (C15 H16 N4 O)]'
_chemical_formula_moiety 'C15 H16 Cl2 N4 O Zn'
_chemical_formula_sum 'C15 H16 Cl2 N4 O Zn'
_chemical_formula_weight 404.59
_chemical_name_systematic
;
Dichlorido{(<i>E</i>)-4-dimethylamino-<i>N</i>'-[(pyridin-2-yl)methylidene-
\k<i>N</i>]benzohydrazide-\k<i>O</i>}zinc
;
_space_group_IT_number 14
_symmetry_cell_setting monoclinic
_symmetry_space_group_name_Hall '-P 2ybc'
_symmetry_space_group_name_H-M 'P 1 21/c 1'
_atom_sites_solution_hydrogens geom
_atom_sites_solution_primary direct
_atom_sites_solution_secondary difmap
_audit_creation_method SHELXL-97
_cell_angle_alpha 90.00
_cell_angle_beta 91.123(3)
_cell_angle_gamma 90.00
_cell_formula_units_Z 4
_cell_length_a 16.1822(7)
_cell_length_b 13.5864(7)
_cell_length_c 7.5989(2)
_cell_measurement_reflns_used 18477
_cell_measurement_temperature 173(2)
_cell_measurement_theta_max 27.485
_cell_measurement_theta_min 0.998
_cell_volume 1670.36(12)
_computing_cell_refinement 'DENZO (Otwinowski & Minor, 1997)'
_computing_data_collection 'COLLECT (Nonius, 1998)'
_computing_data_reduction 'DENZO (Otwinowski & Minor, 1997)'
_computing_molecular_graphics 'PLATON (Spek, 2009)'
_computing_publication_material 'SHELXL97 (Sheldrick, 2008)'
_computing_structure_refinement 'SHELXL97 (Sheldrick, 2008)'
_computing_structure_solution 'SHELXS97 (Sheldrick, 2008)'
_diffrn_ambient_temperature 173(2)
_diffrn_measured_fraction_theta_full 0.997
_diffrn_measured_fraction_theta_max 0.997
_diffrn_measurement_device_type 'Nonius KappaCCD'
_diffrn_measurement_method '\f and \w scans'
_diffrn_radiation_monochromator graphite
_diffrn_radiation_source 'fine-focus sealed tube'
_diffrn_radiation_type MoK\a
_diffrn_radiation_wavelength 0.71073
_diffrn_reflns_av_R_equivalents 0.0552
_diffrn_reflns_av_sigmaI/netI 0.0406
_diffrn_reflns_limit_h_max 20
_diffrn_reflns_limit_h_min -18
_diffrn_reflns_limit_k_max 16
_diffrn_reflns_limit_k_min -17
_diffrn_reflns_limit_l_max 8
_diffrn_reflns_limit_l_min -9
_diffrn_reflns_number 14366
_diffrn_reflns_theta_full 27.45
_diffrn_reflns_theta_max 27.45
_diffrn_reflns_theta_min 1.26
_exptl_absorpt_coefficient_mu 1.798
_exptl_absorpt_correction_T_max 0.76426
_exptl_absorpt_correction_T_min 0.53806
_exptl_absorpt_correction_type multi-scan
_exptl_absorpt_process_details '(MULscanABS in PLATON; Spek, 2009)'
_exptl_crystal_colour orange
_exptl_crystal_density_diffrn 1.609
_exptl_crystal_density_method 'not measured'
_exptl_crystal_description plate
_exptl_crystal_F_000 824
_exptl_crystal_size_max 0.40
_exptl_crystal_size_mid 0.22
_exptl_crystal_size_min 0.10
_refine_diff_density_max 0.325
_refine_diff_density_min -0.740
_refine_ls_extinction_method none
_refine_ls_goodness_of_fit_ref 1.056
_refine_ls_hydrogen_treatment constr
_refine_ls_matrix_type full
_refine_ls_number_constraints 0
_refine_ls_number_parameters 210
_refine_ls_number_reflns 3803
_refine_ls_number_restraints 0
_refine_ls_restrained_S_all 1.056
_refine_ls_R_factor_all 0.0462
_refine_ls_R_factor_gt 0.0354
_refine_ls_shift/su_max 0.001
_refine_ls_shift/su_mean 0.000
_refine_ls_structure_factor_coef Fsqd
_refine_ls_weighting_details 'calc w=1/[\s^2^(Fo^2^)+(0.0401P)^2^+0.7957P] where P=(Fo^2^+2Fc^2^)/3'
_refine_ls_weighting_scheme calc
_refine_ls_wR_factor_gt 0.0803
_refine_ls_wR_factor_ref 0.0843
_reflns_number_gt 3252
_reflns_number_total 3803
_reflns_threshold_expression I>2\s(I)
_cod_data_source_file bh2455.cif
_cod_data_source_block I
_cod_original_sg_symbol_H-M 'P 21/c'
_cod_database_code 2237108
_cod_database_fobs_code 2237108

loop_
_symmetry_equiv_pos_as_xyz
'x, y, z'
'-x, y+1/2, -z+1/2'
'-x, -y, -z'
'x, -y-1/2, z-1/2'

loop_
_atom_site_type_symbol
_atom_site_label
_atom_site_fract_x
_atom_site_fract_y
_atom_site_fract_z
_atom_site_U_iso_or_equiv
_atom_site_adp_type
_atom_site_calc_flag
_atom_site_refinement_flags
_atom_site_occupancy
_atom_site_symmetry_multiplicity
C C1 0.00605(14) 0.89834(18) 0.1655(3) 0.0286(5) Uani d . 1 1
H H1A 0.0063 0.9667 0.1708 0.034 Uiso calc R 1 1
C C2 -0.06416(14) 0.85138(19) 0.0983(3) 0.0307(5) Uani d . 1 1
H H2A -0.1101 0.8875 0.0608 0.037 Uiso calc R 1 1
C C3 -0.06401(14) 0.75050(19) 0.0887(3) 0.0291(5) Uani d . 1 1
H H3A -0.1098 0.7172 0.0428 0.035 Uiso calc R 1 1
C C4 0.00513(13) 0.69839(17) 0.1480(3) 0.0241(5) Uani d . 1 1
H H4A 0.0064 0.6300 0.1422 0.029 Uiso calc R 1 1
C C5 0.07173(12) 0.75049(16) 0.2157(3) 0.0206(4) Uani d . 1 1
C C6 0.14641(13) 0.70244(16) 0.2877(3) 0.0223(4) Uani d . 1 1
H H6A 0.1522 0.6344 0.2903 0.027 Uiso calc R 1 1
C C7 0.32992(13) 0.79835(16) 0.4744(3) 0.0219(4) Uani d . 1 1
C C8 0.40823(13) 0.76645(17) 0.5528(3) 0.0226(4) Uani d . 1 1
C C9 0.42999(13) 0.66764(18) 0.5805(3) 0.0250(5) Uani d . 1 1
H H9A 0.3925 0.6183 0.5502 0.030 Uiso calc R 1 1
C C10 0.50558(14) 0.64279(19) 0.6515(3) 0.0284(5) Uani d . 1 1
H H10A 0.5182 0.5768 0.6697 0.034 Uiso calc R 1 1
C C11 0.56503(13) 0.71553(19) 0.6978(3) 0.0256(5) Uani d . 1 1
C C12 0.54238(14) 0.81434(19) 0.6719(3) 0.0282(5) Uani d . 1 1
H H12A 0.5794 0.8640 0.7032 0.034 Uiso calc R 1 1
C C13 0.46628(13) 0.83866(18) 0.6010(3) 0.0270(5) Uani d . 1 1
H H13A 0.4530 0.9047 0.5845 0.032 Uiso calc R 1 1
C C14 0.70184(15) 0.7651(2) 0.8079(3) 0.0408(7) Uani d . 1 1
H H14A 0.7102 0.8067 0.7077 0.061 Uiso calc R 1 1
H H14B 0.7531 0.7341 0.8414 0.061 Uiso calc R 1 1
H H14C 0.6825 0.8040 0.9042 0.061 Uiso calc R 1 1
C C15 0.65998(16) 0.5884(2) 0.8059(4) 0.0396(6) Uani d . 1 1
H H15A 0.6212 0.5644 0.8897 0.059 Uiso calc R 1 1
H H15B 0.7149 0.5843 0.8552 0.059 Uiso calc R 1 1
H H15C 0.6564 0.5492 0.7009 0.059 Uiso calc R 1 1
N N1 0.07305(11) 0.84965(14) 0.2226(2) 0.0232(4) Uani d . 1 1
N N2 0.20292(10) 0.76034(14) 0.3464(2) 0.0216(4) Uani d . 1 1
N N3 0.27499(11) 0.72631(14) 0.4181(2) 0.0232(4) Uani d . 1 1
H H3B 0.2857 0.6645 0.4278 0.028 Uiso calc R 1 1
N N4 0.64094(12) 0.69027(16) 0.7633(3) 0.0328(5) Uani d . 1 1
O O1 0.31050(10) 0.88558(12) 0.4524(2) 0.0295(4) Uani d . 1 1
Cl Cl1 0.13487(3) 1.01282(4) 0.52926(7) 0.02717(13) Uani d . 1 1
Cl Cl2 0.23435(3) 0.98562(4) 0.07806(7) 0.02852(14) Uani d . 1 1
Zn Zn1 0.189086(15) 0.914569(19) 0.32708(3) 0.02243(9) Uani d . 1 1

loop_
_atom_site_aniso_label
_atom_site_aniso_U_11
_atom_site_aniso_U_22
_atom_site_aniso_U_33
_atom_site_aniso_U_12
_atom_site_aniso_U_13
_atom_site_aniso_U_23
C1 0.0269(12) 0.0245(13) 0.0343(12) 0.0053(9) -0.0051(9) -0.0028(9)
C2 0.0244(12) 0.0315(14) 0.0360(12) 0.0074(10) -0.0066(9) -0.0026(10)
C3 0.0229(11) 0.0323(14) 0.0317(11) -0.0025(10) -0.0045(9) -0.0051(10)
C4 0.0247(11) 0.0212(12) 0.0263(10) -0.0005(9) -0.0021(8) -0.0015(9)
C5 0.0212(10) 0.0209(11) 0.0196(9) -0.0010(9) 0.0001(8) -0.0004(8)
C6 0.0223(11) 0.0193(11) 0.0252(10) 0.0011(9) -0.0027(8) -0.0010(8)
C7 0.0212(10) 0.0224(12) 0.0221(10) -0.0005(9) 0.0006(8) -0.0015(8)
C8 0.0179(10) 0.0283(12) 0.0216(10) 0.0019(9) 0.0004(8) -0.0007(9)
C9 0.0214(11) 0.0264(12) 0.0271(10) -0.0007(9) -0.0012(8) 0.0005(9)
C10 0.0245(12) 0.0259(13) 0.0345(12) 0.0054(9) -0.0036(9) 0.0031(10)
C11 0.0181(10) 0.0376(14) 0.0210(10) 0.0018(10) -0.0001(8) 0.0021(9)
C12 0.0218(11) 0.0338(13) 0.0290(11) -0.0046(10) -0.0028(9) 0.0015(10)
C13 0.0237(11) 0.0275(13) 0.0297(11) 0.0023(10) -0.0024(9) 0.0032(9)
C14 0.0225(12) 0.061(2) 0.0390(14) -0.0028(12) -0.0078(10) 0.0057(13)
C15 0.0289(13) 0.0446(17) 0.0448(14) 0.0154(12) -0.0089(11) -0.0008(12)
N1 0.0226(9) 0.0215(10) 0.0252(9) -0.0005(8) -0.0012(7) 0.0009(7)
N2 0.0184(9) 0.0235(10) 0.0228(8) 0.0015(7) -0.0003(7) 0.0018(7)
N3 0.0183(9) 0.0211(10) 0.0299(9) 0.0039(8) -0.0050(7) 0.0009(7)
N4 0.0207(10) 0.0404(13) 0.0371(10) 0.0009(9) -0.0056(8) 0.0058(9)
O1 0.0233(8) 0.0224(9) 0.0424(9) 0.0016(7) -0.0081(7) 0.0008(7)
Cl1 0.0256(3) 0.0239(3) 0.0319(3) 0.0018(2) -0.0017(2) -0.0059(2)
Cl2 0.0302(3) 0.0234(3) 0.0321(3) 0.0013(2) 0.0022(2) 0.0035(2)
Zn1 0.02174(15) 0.01823(15) 0.02718(15) 0.00072(10) -0.00272(10) -0.00081(9)

loop_
_atom_type_symbol
_atom_type_description
_atom_type_scat_dispersion_real
_atom_type_scat_dispersion_imag
_atom_type_scat_source
C C 0.0033 0.0016 'International Tables Vol C Tables 4.2.6.8 and 6.1.1.4'
H H 0.0000 0.0000 'International Tables Vol C Tables 4.2.6.8 and 6.1.1.4'
Cl Cl 0.1484 0.1585 'International Tables Vol C Tables 4.2.6.8 and 6.1.1.4'
N N 0.0061 0.0033 'International Tables Vol C Tables 4.2.6.8 and 6.1.1.4'
O O 0.0106 0.0060 'International Tables Vol C Tables 4.2.6.8 and 6.1.1.4'
Zn Zn 0.2839 1.4301 'International Tables Vol C Tables 4.2.6.8 and 6.1.1.4'

loop_
_geom_angle_atom_site_label_1
_geom_angle_atom_site_label_2
_geom_angle_atom_site_label_3
_geom_angle
N1 C1 C2 123.0(2)
N1 C1 H1A 118.5
C2 C1 H1A 118.5
C3 C2 C1 118.4(2)
C3 C2 H2A 120.8
C1 C2 H2A 120.8
C2 C3 C4 119.5(2)
C2 C3 H3A 120.2
C4 C3 H3A 120.2
C5 C4 C3 118.5(2)
C5 C4 H4A 120.8
C3 C4 H4A 120.8
N1 C5 C4 122.6(2)
N1 C5 C6 114.65(18)
C4 C5 C6 122.8(2)
N2 C6 C5 115.7(2)
N2 C6 H6A 122.2
C5 C6 H6A 122.2
O1 C7 N3 118.41(19)
O1 C7 C8 123.9(2)
N3 C7 C8 117.7(2)
C13 C8 C9 117.7(2)
C13 C8 C7 118.2(2)
C9 C8 C7 124.1(2)
C10 C9 C8 121.0(2)
C10 C9 H9A 119.5
C8 C9 H9A 119.5
C9 C10 C11 121.5(2)
C9 C10 H10A 119.3
C11 C10 H10A 119.3
N4 C11 C12 121.6(2)
N4 C11 C10 121.2(2)
C12 C11 C10 117.2(2)
C13 C12 C11 120.9(2)
C13 C12 H12A 119.5
C11 C12 H12A 119.5
C12 C13 C8 121.6(2)
C12 C13 H13A 119.2
C8 C13 H13A 119.2
N4 C14 H14A 109.5
N4 C14 H14B 109.5
H14A C14 H14B 109.5
N4 C14 H14C 109.5
H14A C14 H14C 109.5
H14B C14 H14C 109.5
N4 C15 H15A 109.5
N4 C15 H15B 109.5
H15A C15 H15B 109.5
N4 C15 H15C 109.5
H15A C15 H15C 109.5
H15B C15 H15C 109.5
C1 N1 C5 118.04(19)
C1 N1 Zn1 126.75(16)
C5 N1 Zn1 115.20(14)
C6 N2 N3 122.18(19)
C6 N2 Zn1 120.75(15)
N3 N2 Zn1 117.03(14)
N2 N3 C7 115.11(18)
N2 N3 H3B 122.4
C7 N3 H3B 122.4
C11 N4 C14 120.9(2)
C11 N4 C15 120.5(2)
C14 N4 C15 118.4(2)
C7 O1 Zn1 116.88(14)
N2 Zn1 O1 72.54(6)
N2 Zn1 N1 73.56(7)
O1 Zn1 N1 146.03(7)
N2 Zn1 Cl1 126.09(5)
O1 Zn1 Cl1 99.73(5)
N1 Zn1 Cl1 98.25(5)
N2 Zn1 Cl2 116.52(5)
O1 Zn1 Cl2 97.90(5)
N1 Zn1 Cl2 99.04(5)
Cl1 Zn1 Cl2 117.39(2)

loop_
_geom_bond_atom_site_label_1
_geom_bond_atom_site_label_2
_geom_bond_distance
C1 N1 1.335(3)
C1 C2 1.391(3)
C1 H1A 0.9300
C2 C3 1.373(4)
C2 H2A 0.9300
C3 C4 1.392(3)
C3 H3A 0.9300
C4 C5 1.380(3)
C4 H4A 0.9300
C5 N1 1.348(3)
C5 C6 1.470(3)
C6 N2 1.280(3)
C6 H6A 0.9300
C7 O1 1.237(3)
C7 N3 1.384(3)
C7 C8 1.456(3)
C8 C13 1.402(3)
C8 C9 1.403(3)
C9 C10 1.369(3)
C9 H9A 0.9300
C10 C11 1.419(3)
C10 H10A 0.9300
C11 N4 1.360(3)
C11 C12 1.404(3)
C12 C13 1.375(3)
C12 H12A 0.9300
C13 H13A 0.9300
C14 N4 1.452(3)
C14 H14A 0.9600
C14 H14B 0.9600
C14 H14C 0.9600
C15 N4 1.453(3)
C15 H15A 0.9600
C15 H15B 0.9600
C15 H15C 0.9600
N1 Zn1 2.2080(18)
N2 N3 1.358(2)
N2 Zn1 2.1122(19)
N3 H3B 0.8600
O1 Zn1 2.2019(15)
Cl1 Zn1 2.2282(6)
Cl2 Zn1 2.2590(6)

loop_
_geom_hbond_atom_site_label_D
_geom_hbond_atom_site_label_H
_geom_hbond_atom_site_label_A
_geom_hbond_site_symmetry_A
_geom_hbond_distance_DH
_geom_hbond_distance_HA
_geom_hbond_distance_DA
_geom_hbond_angle_DHA
_geom_hbond_publ_flag
N3 H3B Cl2 4_576 0.86 2.49 3.199(2) 140.4 no
